data_7009079
loop_
_publ_author_name
'P\'erez-Lourido, Paulo'
'Romero, Jaime'
'Garc\'ia-V\'azquez, Jos\'e A.'
'Sousa, Antonio'
'Zheng, Yifan'
'Dilworth, Jonathan R.'
'Zubieta, Jon'

_publ_section_title
;
 Lead(II) complexes with phosphorylthiolato and thiophosphorylthiolato
 ligands
;
_journal_issue 5
_journal_name_full 'Journal of the Chemical Society, Dalton Transactions'
_journal_page_first 769
_journal_paper_doi 10.1039/a908496g
_journal_year 2000
_chemical_formula_sum 'C38 H32 P2 Pb S4'
_chemical_formula_weight 886.01
_chemical_name_systematic
; 
 ? 
;
_space_group_IT_number 9
_symmetry_cell_setting monoclinic
_symmetry_space_group_name_Hall 'C -2yc'
_symmetry_space_group_name_H-M 'C 1 c 1'
_atom_sites_solution_hydrogens geom
_atom_sites_solution_primary direct
_atom_sites_solution_secondary difmap
_audit_creation_method SHELXL-97
_cell_angle_alpha 90.00
_cell_angle_beta 100.455(2)
_cell_angle_gamma 90.00
_cell_formula_units_Z 4
_cell_length_a 15.5560(10)
_cell_length_b 15.6120(10)
_cell_length_c 15.0520(10)
_cell_measurement_temperature 150(2)
_cell_volume 3594.8(4)
_computing_cell_refinement 'DIP2000 software DENZO (Otwinowski & Minor, 1996)'
_computing_data_collection 'DIP2000 software Xpress (MAC science, 1989)'
_computing_data_reduction 'DIP2000 software DENZO (Otwinowski & Minor, 1996)'
_computing_molecular_graphics 'ZORTEP (Zsolnai, 1994)'
_computing_publication_material 'SHELXL-97 (Sheldrick, 1997)'
_computing_structure_refinement 'SHELXL-97 (Sheldrick, 1997)'
_computing_structure_solution 'SHELXS-97 (Sheldrick, 1990)'
_diffrn_ambient_temperature 293(2)
_diffrn_measured_fraction_theta_full 0.994
_diffrn_measured_fraction_theta_max 0.994
_diffrn_measurement_device_type 'Enraf-nonius DIP2000 '
_diffrn_radiation_monochromator graphite
_diffrn_radiation_source 'fine-focus sealed tube'
_diffrn_radiation_type MoK\a
_diffrn_radiation_wavelength 0.71073
_diffrn_reflns_av_R_equivalents 0.0342
_diffrn_reflns_av_sigmaI/netI 0.0421
_diffrn_reflns_limit_h_max 19
_diffrn_reflns_limit_h_min 0
_diffrn_reflns_limit_k_max 19
_diffrn_reflns_limit_k_min -19
_diffrn_reflns_limit_l_max 18
_diffrn_reflns_limit_l_min -18
_diffrn_reflns_number 6712
_diffrn_reflns_theta_full 26.41
_diffrn_reflns_theta_max 26.41
_diffrn_reflns_theta_min 1.86
_exptl_absorpt_coefficient_mu 5.041
_exptl_crystal_colour yellow
_exptl_crystal_density_diffrn 1.637
_exptl_crystal_density_method 'not measured'
_exptl_crystal_description brick
_exptl_crystal_F_000 1744
_exptl_crystal_size_max 1.0
_exptl_crystal_size_mid 0.5
_exptl_crystal_size_min 0.5
_refine_diff_density_max 2.216
_refine_diff_density_min -1.415
_refine_diff_density_rms 0.150
_refine_ls_abs_structure_details 'Flack H D (1983), Acta Cryst. A39, 876-881'
_refine_ls_abs_structure_Flack 0.047(10)
_refine_ls_extinction_method none
_refine_ls_goodness_of_fit_ref 1.121
_refine_ls_hydrogen_treatment mixed
_refine_ls_matrix_type full
_refine_ls_number_parameters 369
_refine_ls_number_reflns 3804
_refine_ls_number_restraints 68
_refine_ls_restrained_S_all 1.124
_refine_ls_R_factor_all 0.0497
_refine_ls_R_factor_gt 0.0475
_refine_ls_shift/su_max 0.004
_refine_ls_shift/su_mean 0.000
_refine_ls_structure_factor_coef Fsqd
_refine_ls_weighting_details 'calc w=1/[\s^2^(Fo^2^)+(0.0589P)^2^+31.1723P] where P=(Fo^2^+2Fc^2^)/3'
_refine_ls_weighting_scheme calc
_refine_ls_wR_factor_gt 0.1164
_refine_ls_wR_factor_ref 0.1183
_reflns_number_gt 3670
_reflns_number_total 3804
_reflns_threshold_expression >2sigma(I)
_cod_data_source_file a908496g.txt
_cod_data_source_block compound5
_cod_original_sg_symbol_H-M Cc
_cod_database_code 7009079

loop_
_symmetry_equiv_pos_as_xyz
'x, y, z'
'x, -y, z+1/2'
'x+1/2, y+1/2, z'
'x+1/2, -y+1/2, z+1/2'

loop_
_atom_site_label
_atom_site_type_symbol
_atom_site_fract_x
_atom_site_fract_y
_atom_site_fract_z
_atom_site_U_iso_or_equiv
_atom_site_adp_type
_atom_site_occupancy
_atom_site_symmetry_multiplicity
_atom_site_calc_flag
_atom_site_refinement_flags
_atom_site_disorder_assembly
_atom_site_disorder_group
Pb Pb 0.78012(9) 0.14038(2) 0.26500(10) 0.03152(14) Uani 1 1 d . . .
P1 P 0.5096(3) 0.1673(4) 0.2486(3) 0.0274(10) Uani 1 1 d . . .
P2 P 1.0675(3) 0.1728(4) 0.2827(3) 0.0314(11) Uani 1 1 d . . .
S1 S 0.7231(4) 0.2508(4) 0.1437(4) 0.0480(15) Uani 1 1 d . . .
S2 S 0.8488(4) 0.2535(4) 0.3855(5) 0.0550(18) Uani 1 1 d . . .
S3 S 0.9677(6) 0.0985(6) 0.2254(6) 0.0254(19) Uani 0.50 1 d P . .
S4 S 0.6082(7) 0.0966(11) 0.3092(10) 0.048(3) Uani 0.50 1 d P . .
S3' S 0.9555(10) 0.1575(12) 0.1979(10) 0.056(4) Uani 0.50 1 d P . .
S4' S 0.6203(8) 0.1499(9) 0.3363(9) 0.039(3) Uani 0.50 1 d P . .
C11 C 0.6582(13) 0.1787(13) 0.0869(12) 0.041(5) Uani 1 1 d . . .
C12 C 0.5662(10) 0.1664(9) 0.0877(9) 0.024(3) Uani 1 1 d U . .
C13 C 0.5170(10) 0.1025(11) 0.0308(9) 0.035(5) Uani 1 1 d U . .
H13 H 0.4573 0.0982 0.0302 0.043 Uiso 1 1 calc R . .
C14 C 0.556(2) 0.046(2) -0.025(2) 0.089(9) Uani 1 1 d U . .
H14 H 0.5233 0.0029 -0.0587 0.107 Uiso 1 1 calc R . .
C15 C 0.6441(10) 0.0570(11) -0.0249(9) 0.041(4) Uani 1 1 d U . .
H15 H 0.6716 0.0209 -0.0603 0.049 Uiso 1 1 calc R . .
C16 C 0.6944(15) 0.1221(14) 0.0272(14) 0.053(6) Uani 1 1 d U . .
H16 H 0.7528 0.1284 0.0226 0.063 Uiso 1 1 calc R . .
C17 C 0.5220(12) 0.2273(9) 0.1440(10) 0.021(3) Uani 1 1 d U . .
H17A H 0.4653 0.2446 0.1108 0.025 Uiso 1 1 calc R . .
H17B H 0.5575 0.2781 0.1594 0.025 Uiso 1 1 calc R . .
C21 C 0.4097(7) 0.0926(6) 0.2154(7) 0.042(4) Uani 1 1 d G . .
C22 C 0.3284(7) 0.1272(6) 0.1744(8) 0.049(4) Uani 1 1 d G . .
H22 H 0.3219 0.1863 0.1693 0.059 Uiso 1 1 calc R . .
C23 C 0.2572(7) 0.0740(7) 0.1412(8) 0.059(4) Uani 1 1 d G . .
H23 H 0.2039 0.0974 0.1143 0.070 Uiso 1 1 calc R . .
C24 C 0.2672(7) -0.0138(7) 0.1491(9) 0.064(5) Uani 1 1 d G . .
H24 H 0.2206 -0.0499 0.1274 0.077 Uiso 1 1 calc R . .
C25 C 0.3485(7) -0.0483(6) 0.1901(8) 0.072(7) Uani 1 1 d G . .
H25 H 0.3550 -0.1074 0.1952 0.087 Uiso 1 1 calc R . .
C26 C 0.4197(7) 0.0049(6) 0.2232(7) 0.042(3) Uani 1 1 d G . .
H26 H 0.4730 -0.0185 0.2502 0.051 Uiso 1 1 calc R . .
C31 C 0.4436(7) 0.2552(7) 0.2922(7) 0.049(5) Uani 1 1 d G . .
C32 C 0.3867(8) 0.3070(8) 0.2337(7) 0.056(4) Uani 1 1 d G . .
H32 H 0.3803 0.2997 0.1715 0.068 Uiso 1 1 calc R . .
C33 C 0.3396(9) 0.3696(7) 0.2691(8) 0.072(6) Uani 1 1 d G . .
H33 H 0.3013 0.4046 0.2305 0.086 Uiso 1 1 calc R . .
C34 C 0.3494(10) 0.3804(8) 0.3629(8) 0.079(7) Uani 1 1 d G . .
H34 H 0.3176 0.4225 0.3861 0.095 Uiso 1 1 calc R . .
C35 C 0.4063(10) 0.3286(9) 0.4214(7) 0.086(8) Uani 1 1 d G . .
H35 H 0.4127 0.3359 0.4835 0.103 Uiso 1 1 calc R . .
C36 C 0.4534(8) 0.2660(8) 0.3860(7) 0.052(4) Uani 1 1 d G . .
H36 H 0.4916 0.2310 0.4246 0.062 Uiso 1 1 calc R . .
C41 C 0.9160(9) 0.1676(9) 0.4508(8) 0.031(4) Uani 1 1 d G . .
C42 C 1.0032(8) 0.1613(9) 0.4493(9) 0.042(5) Uani 1 1 d GU . .
C43 C 1.0525(8) 0.1024(9) 0.5009(9) 0.052(6) Uani 1 1 d GU . .
H43 H 1.1119 0.0980 0.5000 0.062 Uiso 1 1 calc R . .
C44 C 1.0145(8) 0.0498(9) 0.5540(8) 0.032(4) Uani 1 1 d GU . .
H44 H 1.0481 0.0091 0.5897 0.038 Uiso 1 1 calc R . .
C45 C 0.9273(9) 0.0561(10) 0.5554(10) 0.089(10) Uani 1 1 d GU . .
H45 H 0.9017 0.0197 0.5921 0.107 Uiso 1 1 calc R . .
C46 C 0.8780(8) 0.1150(10) 0.5039(10) 0.042(5) Uani 1 1 d GU . .
H46 H 0.8186 0.1194 0.5047 0.051 Uiso 1 1 calc R . .
C47 C 1.0478(15) 0.2122(13) 0.3856(15) 0.046(5) Uani 1 1 d . . .
H47A H 1.1040 0.2294 0.4199 0.055 Uiso 1 1 calc R . .
H47B H 1.0139 0.2642 0.3719 0.055 Uiso 1 1 calc R . .
C51 C 1.1255(8) 0.0828(6) 0.3154(8) 0.049(5) Uani 1 1 d G . .
C52 C 1.2122(9) 0.0910(8) 0.3619(9) 0.062(5) Uani 1 1 d G . .
H52 H 1.2372 0.1451 0.3712 0.075 Uiso 1 1 calc R . .
C53 C 1.2607(9) 0.0194(10) 0.3939(11) 0.101(9) Uani 1 1 d G . .
H53 H 1.3179 0.0250 0.4245 0.121 Uiso 1 1 calc R . .
C54 C 1.2226(11) -0.0604(9) 0.3794(11) 0.105(10) Uani 1 1 d G . .
H54 H 1.2543 -0.1090 0.4005 0.126 Uiso 1 1 calc R . .
C55 C 1.1359(11) -0.0686(6) 0.3330(10) 0.096(9) Uani 1 1 d G . .
H55 H 1.1110 -0.1227 0.3236 0.115 Uiso 1 1 calc R . .
C56 C 1.0874(10) 0.0030(6) 0.3010(7) 0.052(4) Uani 1 1 d G . .
H56 H 1.0301 -0.0026 0.2703 0.062 Uiso 1 1 calc R . .
C61 C 1.1028(8) 0.2417(6) 0.2031(7) 0.056(5) Uani 1 1 d G . .
C62 C 1.1350(8) 0.2100(7) 0.1299(7) 0.052(4) Uani 1 1 d G . .
H62 H 1.1442 0.1514 0.1256 0.063 Uiso 1 1 calc R . .
C63 C 1.1536(8) 0.2633(7) 0.0633(7) 0.061(4) Uani 1 1 d G . .
H63 H 1.1752 0.2412 0.0144 0.073 Uiso 1 1 calc R . .
C64 C 1.1400(9) 0.3484(7) 0.0700(8) 0.054(4) Uani 1 1 d G . .
H64 H 1.1522 0.3854 0.0255 0.065 Uiso 1 1 calc R . .
C65 C 1.1079(10) 0.3801(6) 0.1432(8) 0.078(6) Uani 1 1 d G . .
H65 H 1.0987 0.4387 0.1475 0.093 Uiso 1 1 calc R . .
C66 C 1.0893(9) 0.3268(6) 0.2098(8) 0.059(5) Uani 1 1 d G . .
H66 H 1.0677 0.3488 0.2587 0.071 Uiso 1 1 calc R . .

loop_
_atom_site_aniso_label
_atom_site_aniso_U_11
_atom_site_aniso_U_22
_atom_site_aniso_U_33
_atom_site_aniso_U_23
_atom_site_aniso_U_13
_atom_site_aniso_U_12
Pb 0.0319(2) 0.0316(2) 0.0289(2) 0.0010(4) -0.00040(13) 0.0029(4)
P1 0.024(2) 0.041(2) 0.017(2) -0.0002(19) 0.0049(16) 0.0106(18)
P2 0.026(2) 0.040(3) 0.026(3) -0.003(2) -0.0014(17) -0.0133(19)
S1 0.057(3) 0.040(3) 0.038(3) 0.023(2) -0.014(2) -0.023(3)
S2 0.053(3) 0.035(3) 0.064(4) -0.003(3) -0.024(3) 0.011(3)
S3 0.034(5) 0.025(4) 0.019(4) -0.012(3) 0.010(3) -0.012(3)
S4 0.012(4) 0.074(8) 0.053(8) 0.031(7) -0.006(4) -0.002(5)
S3' 0.046(6) 0.092(10) 0.033(6) -0.013(7) 0.010(5) -0.034(7)
S4' 0.020(4) 0.070(8) 0.026(5) 0.030(6) 0.001(3) 0.006(5)
C11 0.056(11) 0.043(10) 0.024(9) 0.011(7) 0.008(8) -0.021(8)
C12 0.040(7) 0.023(6) 0.007(5) 0.003(5) -0.002(5) -0.010(6)
C13 0.049(8) 0.048(8) 0.013(6) -0.016(5) 0.014(6) -0.015(6)
C14 0.094(12) 0.089(12) 0.082(12) -0.012(9) 0.012(9) -0.010(9)
C15 0.051(7) 0.056(8) 0.022(6) -0.019(5) 0.024(5) -0.018(6)
C16 0.055(9) 0.063(9) 0.040(9) 0.015(7) 0.009(7) -0.014(7)
C17 0.034(6) 0.012(5) 0.015(5) 0.012(4) -0.001(5) -0.002(5)
C21 0.069(12) 0.034(8) 0.028(7) -0.010(6) 0.021(8) -0.007(8)
C22 0.050(9) 0.050(10) 0.043(8) -0.007(7) -0.005(7) -0.009(8)
C23 0.060(10) 0.039(8) 0.078(12) -0.011(8) 0.016(9) 0.009(8)
C24 0.068(12) 0.059(10) 0.054(10) -0.022(8) -0.021(9) -0.019(9)
C25 0.082(15) 0.026(8) 0.102(17) 0.008(9) -0.005(12) -0.028(9)
C26 0.043(8) 0.043(8) 0.034(7) 0.004(6) -0.011(7) -0.005(7)
C31 0.065(11) 0.031(7) 0.065(11) -0.024(7) 0.049(10) -0.004(7)
C32 0.062(10) 0.074(11) 0.033(7) 0.014(7) 0.009(7) 0.017(9)
C33 0.108(17) 0.049(9) 0.062(11) 0.014(8) 0.026(12) 0.031(10)
C34 0.122(19) 0.053(10) 0.073(13) -0.001(9) 0.049(14) 0.027(12)
C35 0.086(16) 0.13(2) 0.046(12) -0.020(13) 0.028(11) 0.003(16)
C36 0.064(10) 0.063(10) 0.029(7) -0.008(7) 0.012(7) 0.014(8)
C41 0.052(10) 0.022(7) 0.011(7) -0.002(5) -0.014(6) 0.016(7)
C42 0.054(9) 0.041(8) 0.031(8) -0.006(7) 0.004(7) 0.007(7)
C43 0.057(9) 0.052(9) 0.043(9) -0.019(7) 0.001(7) 0.021(7)
C44 0.041(6) 0.045(7) 0.012(5) 0.022(5) 0.012(5) 0.026(5)
C45 0.093(13) 0.094(13) 0.080(12) 0.002(9) 0.017(9) 0.009(9)
C46 0.049(8) 0.055(8) 0.024(7) 0.003(6) 0.012(6) 0.018(7)
C47 0.047(10) 0.025(8) 0.056(11) -0.010(7) -0.016(9) 0.002(7)
C51 0.105(15) 0.027(7) 0.022(7) 0.000(5) 0.029(8) 0.001(9)
C52 0.082(15) 0.042(10) 0.070(12) 0.003(9) 0.031(11) 0.024(10)
C53 0.089(17) 0.13(2) 0.090(16) 0.054(16) 0.024(14) 0.063(17)
C54 0.080(18) 0.068(16) 0.16(3) 0.014(18) 0.017(18) 0.027(14)
C55 0.20(3) 0.021(7) 0.074(13) 0.006(8) 0.045(17) 0.010(12)
C56 0.095(13) 0.028(6) 0.033(7) -0.006(5) 0.012(9) -0.002(9)
C61 0.040(9) 0.054(10) 0.074(13) 0.008(9) 0.008(9) 0.033(8)
C62 0.077(11) 0.049(9) 0.037(8) 0.004(7) 0.027(8) -0.001(8)
C63 0.069(11) 0.078(12) 0.038(8) -0.001(8) 0.016(8) 0.010(9)
C64 0.066(11) 0.046(9) 0.058(11) 0.009(8) 0.029(9) 0.008(8)
C65 0.102(17) 0.050(10) 0.087(15) 0.024(10) 0.033(13) 0.009(11)
C66 0.088(13) 0.048(8) 0.054(9) 0.013(7) 0.049(9) 0.027(9)

loop_
_atom_type_symbol
_atom_type_description
_atom_type_scat_dispersion_real
_atom_type_scat_dispersion_imag
_atom_type_scat_source
C C 0.0033 0.0016 'International Tables Vol C Tables 4.2.6.8 and 6.1.1.4'
H H 0.0000 0.0000 'International Tables Vol C Tables 4.2.6.8 and 6.1.1.4'
Pb Pb -3.3944 10.1111 'International Tables Vol C Tables 4.2.6.8 and 6.1.1.4'
S S 0.1246 0.1234 'International Tables Vol C Tables 4.2.6.8 and 6.1.1.4'
P P 0.1023 0.0942 'International Tables Vol C Tables 4.2.6.8 and 6.1.1.4'

loop_
_geom_angle_atom_site_label_1
_geom_angle_atom_site_label_2
_geom_angle_atom_site_label_3
_geom_angle
_geom_angle_site_symmetry_1
_geom_angle_site_symmetry_3
_geom_angle_publ_flag
S1 Pb S2 94.90(9) . . ?
S1 Pb S4' 91.2(3) . . ?
S2 Pb S4' 88.8(4) . . ?
S1 Pb S4 96.1(3) . . ?
S2 Pb S4 105.8(4) . . ?
S4' Pb S4 18.3(4) . . ?
S1 Pb S3' 85.5(4) . . ?
S2 Pb S3' 84.0(3) . . ?
S4' Pb S3' 171.7(3) . . ?
S4 Pb S3' 169.9(5) . . ?
C17 P1 C31 94.2(6) . . ?
C17 P1 C21 106.6(7) . . ?
C31 P1 C21 93.7(5) . . ?
C17 P1 S4 118.6(7) . . ?
C31 P1 S4 131.9(7) . . ?
C21 P1 S4 107.7(6) . . ?
C17 P1 S4' 114.7(7) . . ?
C31 P1 S4' 109.1(6) . . ?
C21 P1 S4' 130.3(6) . . ?
S4 P1 S4' 27.2(5) . . ?
C51 P2 C47 101.8(9) . . ?
C51 P2 C61 119.1(6) . . ?
C47 P2 C61 120.9(8) . . ?
C51 P2 S3' 116.6(7) . . ?
C47 P2 S3' 109.8(9) . . ?
C61 P2 S3' 89.0(7) . . ?
C51 P2 S3 88.6(6) . . ?
C47 P2 S3 109.8(8) . . ?
C61 P2 S3 111.8(6) . . ?
S3' P2 S3 29.5(6) . . ?
C11 S1 Pb 90.6(7) . . ?
C41 S2 Pb 90.0(5) . . ?
S3' S3 P2 73.9(10) . . ?
S4' S4 P1 77.4(12) . . ?
S4' S4 Pb 76.9(10) . . ?
P1 S4 Pb 115.3(6) . . ?
S3 S3' P2 76.6(11) . . ?
S3 S3' Pb 84.2(9) . . ?
P2 S3' Pb 121.7(6) . . ?
S4 S4' P1 75.5(11) . . ?
S4 S4' Pb 84.8(11) . . ?
P1 S4' Pb 117.4(5) . . ?
C16 C11 C12 115.0(15) . . ?
C16 C11 S1 118.0(15) . . ?
C12 C11 S1 127.0(15) . . ?
C13 C12 C11 120.4(13) . . ?
C13 C12 C17 121.3(13) . . ?
C11 C12 C17 118.1(14) . . ?
C14 C13 C12 123.1(16) . . ?
C15 C14 C13 116(2) . . ?
C14 C15 C16 122.3(18) . . ?
C15 C16 C11 122.7(17) . . ?
C12 C17 P1 106.4(10) . . ?
C26 C21 C22 119.7 . . ?
C26 C21 P1 120.2(6) . . ?
C22 C21 P1 119.8(6) . . ?
C23 C22 C21 121.2 . . ?
C24 C23 C22 119.2 . . ?
C23 C24 C25 119.7 . . ?
C26 C25 C24 121.2 . . ?
C21 C26 C25 119.2 . . ?
C32 C31 C36 120.6 . . ?
C32 C31 P1 121.6(6) . . ?
C36 C31 P1 117.9(6) . . ?
C33 C32 C31 119.2 . . ?
C32 C33 C34 120.2 . . ?
C35 C34 C33 120.6 . . ?
C36 C35 C34 119.2 . . ?
C35 C36 C31 120.2 . . ?
C46 C41 C42 120.5 . . ?
C46 C41 S2 118.9(8) . . ?
C42 C41 S2 120.4(8) . . ?
C43 C42 C41 120.1 . . ?
C43 C42 C47 116.5(12) . . ?
C41 C42 C47 123.1(12) . . ?
C42 C43 C44 119.3 . . ?
C43 C44 C45 120.5 . . ?
C46 C45 C44 120.1 . . ?
C45 C46 C41 119.4 . . ?
C42 C47 P2 123.7(14) . . ?
C56 C51 C52 120.4 . . ?
C56 C51 P2 120.8(7) . . ?
C52 C51 P2 118.8(7) . . ?
C53 C52 C51 120.8 . . ?
C54 C53 C52 118.8 . . ?
C53 C54 C55 120.4 . . ?
C56 C55 C54 120.8 . . ?
C51 C56 C55 118.8 . . ?
C66 C61 C62 119.7 . . ?
C66 C61 P2 118.3(6) . . ?
C62 C61 P2 121.6(6) . . ?
C63 C62 C61 121.3 . . ?
C64 C63 C62 119.0 . . ?
C63 C64 C65 119.7 . . ?
C66 C65 C64 121.3 . . ?
C61 C66 C65 119.0 . . ?

loop_
_geom_bond_atom_site_label_1
_geom_bond_atom_site_label_2
_geom_bond_distance
_geom_bond_site_symmetry_2
_geom_bond_publ_flag
Pb S1 2.550(5) . ?
Pb S2 2.617(6) . ?
Pb S4' 2.885(12) . ?
Pb S4 2.950(12) . ?
Pb S3' 3.088(14) . ?
P1 C17 1.872(15) . ?
P1 C31 1.901(11) . ?
P1 C21 1.935(12) . ?
P1 S4 1.973(13) . ?
P1 S4' 1.989(14) . ?
P2 C51 1.694(12) . ?
P2 C47 1.74(2) . ?
P2 C61 1.771(12) . ?
P2 S3' 1.978(17) . ?
P2 S3 2.003(10) . ?
S1 C11 1.64(2) . ?
S2 C41 1.866(14) . ?
S3 S3' 1.01(2) . ?
S4 S4' 0.930(19) . ?
C11 C16 1.44(3) . ?
C11 C12 1.44(2) . ?
C12 C13 1.442(17) . ?
C12 C17 1.52(2) . ?
C13 C14 1.42(3) . ?
C14 C15 1.39(3) . ?
C15 C16 1.43(2) . ?
C21 C26 1.380(7) . ?
C21 C22 1.409(7) . ?
C22 C23 1.402(7) . ?
C23 C24 1.381(7) . ?
C24 C25 1.409(7) . ?
C25 C26 1.402(7) . ?
C31 C32 1.389(7) . ?
C31 C36 1.403(7) . ?
C32 C33 1.384(7) . ?
C33 C34 1.403(7) . ?
C34 C35 1.389(7) . ?
C35 C36 1.384(7) . ?
C41 C46 1.354(8) . ?
C41 C42 1.365(8) . ?
C42 C43 1.349(8) . ?
C42 C47 1.51(3) . ?
C43 C44 1.354(8) . ?
C44 C45 1.364(8) . ?
C45 C46 1.349(8) . ?
C51 C56 1.380(8) . ?
C51 C52 1.407(8) . ?
C52 C53 1.385(8) . ?
C53 C54 1.380(8) . ?
C54 C55 1.407(8) . ?
C55 C56 1.385(8) . ?
C61 C66 1.351(7) . ?
C61 C62 1.382(7) . ?
C62 C63 1.373(7) . ?
C63 C64 1.351(7) . ?
C64 C65 1.382(7) . ?
C65 C66 1.373(7) . ?
